data_7058316
loop_
_publ_author_name
'T\(anase, Constantin I.'
'Cocu, Florea'
'Dr\(aghici, Constantin'
'Hanganu, Anamaria'
'Pintilie, Lucia'
'Maganu, Maria'
'Munteanu, Cristian V. A.'
'Shova, Sergiu'

_publ_section_title
;
 Secondary compounds in the catalytic hydrogenation of enone and allylic
 alcohol prostaglandin intermediates: isolation, characterization, and
 X-ray crystallography
;
_journal_issue 20
_journal_name_full 'New Journal of Chemistry'
_journal_page_first 7582
_journal_paper_doi 10.1039/C9NJ01186B
_journal_volume 43
_journal_year 2019
_chemical_absolute_configuration unk
_chemical_formula_moiety 'C17 H22 O4'
_chemical_formula_sum 'C17 H22 O4'
_chemical_formula_weight 290.34
_space_group_crystal_system orthorhombic
_space_group_IT_number 18
_space_group_name_Hall 'P 2 2ab'
_space_group_name_H-M_alt 'P 21 21 2'
_symmetry_space_group_name_Hall 'P 2 2ab'
_symmetry_space_group_name_H-M 'P 21 21 2'
_atom_sites_solution_hydrogens geom
_atom_sites_solution_primary dual
_audit_creation_date 2018-12-04
_audit_creation_method
;
Olex2 1.2
(compiled 2018.05.29 svn.r3508 for OlexSys, GUI svn.r5506)
;
_audit_update_record
;
2018-12-04 deposited with the CCDC.    2019-04-18 downloaded from the CCDC.
;
_cell_angle_alpha 90
_cell_angle_beta 90
_cell_angle_gamma 90
_cell_formula_units_Z 4
_cell_length_a 7.6481(17)
_cell_length_b 30.186(4)
_cell_length_c 6.7702(6)
_cell_measurement_reflns_used 1216
_cell_measurement_temperature 293(2)
_cell_measurement_theta_max 20.7040
_cell_measurement_theta_min 2.6690
_cell_volume 1563.0(4)
_computing_cell_refinement 'CrysAlisPro 1.171.38.46 (Rigaku OD, 2015)'
_computing_data_collection 'CrysAlisPro 1.171.38.46 (Rigaku OD, 2015)'
_computing_data_reduction 'CrysAlisPro 1.171.38.46 (Rigaku OD, 2015)'
_computing_molecular_graphics 'Olex2 (Dolomanov et al., 2009)'
_computing_publication_material 'Olex2 (Dolomanov et al., 2009)'
_computing_structure_refinement 'ShelXL (Sheldrick, 2015)'
_computing_structure_solution 'ShelXT (Sheldrick, 2015)'
_diffrn_ambient_temperature 293(2)
_diffrn_detector 'CCD plate'
_diffrn_detector_area_resol_mean 8.0797
_diffrn_detector_type Eos
_diffrn_measured_fraction_theta_full 0.999
_diffrn_measured_fraction_theta_max 0.999
_diffrn_measurement_details
;
List of Runs (angles in degrees, time in seconds):

  # Type    Start    End  Width  t~exp~   \w     \q     \k     \f   Frames
#--------------------------------------------------------------------------
  1  \w     -4.00  22.00   1.00   15.00    --   22.46  77.00 -60.00   26
  2  \w     -9.00  94.00   1.00   15.00    --   22.46  77.00-180.00  103
  3  \w     13.00  78.00   1.00   15.00    --   22.46  77.00  60.00   65
;
_diffrn_measurement_device 'four-circle diffractometer'
_diffrn_measurement_device_type 'Xcalibur, Eos'
_diffrn_measurement_method '\w scans'
_diffrn_orient_matrix_type 'CrysAlisPro convention (1999,Acta A55,543-557)'
_diffrn_orient_matrix_UB_11 -0.0185801000
_diffrn_orient_matrix_UB_12 0.0169949000
_diffrn_orient_matrix_UB_13 0.0227878000
_diffrn_orient_matrix_UB_21 -0.0450829000
_diffrn_orient_matrix_UB_22 -0.0833979000
_diffrn_orient_matrix_UB_23 0.0021499000
_diffrn_orient_matrix_UB_31 0.0930202000
_diffrn_orient_matrix_UB_32 -0.0371568000
_diffrn_orient_matrix_UB_33 0.0056225000
_diffrn_radiation_monochromator graphite
_diffrn_radiation_probe x-ray
_diffrn_radiation_type MoK\a
_diffrn_radiation_wavelength 0.71073
_diffrn_reflns_av_R_equivalents 0.0348
_diffrn_reflns_av_unetI/netI 0.0742
_diffrn_reflns_Laue_measured_fraction_full 0.999
_diffrn_reflns_Laue_measured_fraction_max 0.999
_diffrn_reflns_limit_h_max 9
_diffrn_reflns_limit_h_min -5
_diffrn_reflns_limit_k_max 35
_diffrn_reflns_limit_k_min -35
_diffrn_reflns_limit_l_max 4
_diffrn_reflns_limit_l_min -8
_diffrn_reflns_number 4747
_diffrn_reflns_point_group_measured_fraction_full 0.998
_diffrn_reflns_point_group_measured_fraction_max 0.998
_diffrn_reflns_theta_full 25.020
_diffrn_reflns_theta_max 25.020
_diffrn_reflns_theta_min 2.699
_diffrn_source 'fine-focus sealed X-ray tube'
_diffrn_source_type 'Enhance (Mo) X-ray Source'
_exptl_absorpt_coefficient_mu 0.087
_exptl_absorpt_correction_T_max 1.00000
_exptl_absorpt_correction_T_min 0.90701
_exptl_absorpt_correction_type multi-scan
_exptl_absorpt_process_details
;
CrysAlisPro 1.171.38.46 (Rigaku Oxford Diffraction, 2015)
Empirical absorption correction using spherical harmonics,
 implemented in SCALE3 ABSPACK scaling algorithm.
;
_exptl_crystal_colour 'clear light colourless'
_exptl_crystal_colour_lustre clear
_exptl_crystal_colour_modifier light
_exptl_crystal_colour_primary colourless
_exptl_crystal_density_diffrn 1.234
_exptl_crystal_description plate
_exptl_crystal_F_000 624
_exptl_crystal_size_max 0.2
_exptl_crystal_size_mid 0.15
_exptl_crystal_size_min 0.05
_refine_diff_density_max 0.205
_refine_diff_density_min -0.158
_refine_diff_density_rms 0.038
_refine_ls_abs_structure_details
;
 Flack x determined using 404 quotients [(I+)-(I-)]/[(I+)+(I-)]
 (Parsons, Flack and Wagner, Acta Cryst. B69 (2013) 249-259).
;
_refine_ls_abs_structure_Flack 0.5(10)
_refine_ls_extinction_method none
_refine_ls_goodness_of_fit_ref 1.102
_refine_ls_hydrogen_treatment constr
_refine_ls_matrix_type full
_refine_ls_number_parameters 191
_refine_ls_number_reflns 2747
_refine_ls_number_restraints 0
_refine_ls_restrained_S_all 1.102
_refine_ls_R_factor_all 0.1227
_refine_ls_R_factor_gt 0.0804
_refine_ls_shift/su_max 0.000
_refine_ls_shift/su_mean 0.000
_refine_ls_structure_factor_coef Fsqd
_refine_ls_weighting_details 'w=1/[\s^2^(Fo^2^)+(0.0566P)^2^+0.1203P] where P=(Fo^2^+2Fc^2^)/3'
_refine_ls_weighting_scheme calc
_refine_ls_wR_factor_gt 0.1489
_refine_ls_wR_factor_ref 0.1731
_reflns_Friedel_coverage 0.681
_reflns_Friedel_fraction_full 0.997
_reflns_Friedel_fraction_max 0.997
_reflns_number_gt 1773
_reflns_number_total 2747
_reflns_threshold_expression 'I > 2\s(I)'
_cod_data_source_file c9nj01186b2.cif
_cod_data_source_block shi_4023_cota
_cod_depositor_comments 'Adding full bibliography for 7058315--7058316.cif.'
_cod_database_code 7058316
_shelx_shelxl_version_number 2018/3
_chemical_oxdiff_formula C20H20O4Cl1
_chemical_oxdiff_usercomment TCV-14/092018
_shelx_space_group_comment
;
The symmetry employed for this shelxl refinement is uniquely defined
by the following loop, which should always be used as a source of
symmetry information in preference to the above space-group names.
They are only intended as comments.
;
_shelx_estimated_absorpt_t_max 0.996
_shelx_estimated_absorpt_t_min 0.983
_reflns_odcompleteness_completeness 99.90
_reflns_odcompleteness_iscentric 1
_reflns_odcompleteness_theta 26.32
_olex2_refinement_description
;
1. Fixed Uiso
 At 1.2 times of:
  All C(H) groups, All C(H,H) groups
 At 1.5 times of:
  All O(H) groups
2.a Ternary CH refined with riding coordinates:
 C11(H11), C12(H12), C14(H14), C15(H15)
2.b Secondary CH2 refined with riding coordinates:
 C7(H7A,H7B), C8(H8A,H8B), C9(H9A,H9B), C10(H10A,H10B), C13(H13A,H13B),
 C16(H16A,H16B)
2.c Aromatic/amide H refined with riding coordinates:
 C2(H2A), C3(H3), C4(H4), C5(H5), C6(H6)
2.d Idealised tetrahedral OH refined as rotating group:
 O2(H2)
;
_olex2_date_sample_data_collection 2018-11-20
_olex2_submission_special_instructions 'No special instructions were received'
_oxdiff_exptl_absorpt_empirical_details
;
Empirical correction (ABSPACK) includes:
- Absorption correction using spherical harmonics
- Frame scaling
;
_oxdiff_exptl_absorpt_empirical_full_max 1.114
_oxdiff_exptl_absorpt_empirical_full_min 0.875

loop_
_space_group_symop_operation_xyz
'x, y, z'
'-x, -y, z'
'-x+1/2, y+1/2, -z'
'x+1/2, -y+1/2, -z'

loop_
_atom_site_label
_atom_site_type_symbol
_atom_site_fract_x
_atom_site_fract_y
_atom_site_fract_z
_atom_site_U_iso_or_equiv
_atom_site_adp_type
_atom_site_occupancy
_atom_site_site_symmetry_order
_atom_site_calc_flag
_atom_site_refinement_flags_posn
O1 O 0.7648(8) 0.48040(14) 0.2153(7) 0.0947(18) Uani 1 1 d .
O2 O 0.4743(6) 0.70927(13) 0.8451(6) 0.0680(13) Uani 1 1 d .
H2 H 0.432419 0.714397 0.954208 0.102 Uiso 1 1 calc GR
O3 O 0.8285(6) 0.75373(11) 0.8021(5) 0.0592(12) Uani 1 1 d .
O4 O 0.6836(7) 0.80697(14) 0.6432(7) 0.0820(15) Uani 1 1 d .
C1 C 0.7780(9) 0.4544(2) 0.0546(9) 0.0651(18) Uani 1 1 d .
C2 C 0.7988(9) 0.4099(2) 0.0893(10) 0.0714(19) Uani 1 1 d .
H2A H 0.801647 0.399653 0.218745 0.086 Uiso 1 1 calc R
C3 C 0.8153(9) 0.3808(2) -0.0608(12) 0.077(2) Uani 1 1 d .
H3 H 0.827540 0.350742 -0.034802 0.092 Uiso 1 1 calc R
C4 C 0.8140(10) 0.3958(2) -0.2512(12) 0.078(2) Uani 1 1 d .
H4 H 0.827077 0.375894 -0.354912 0.093 Uiso 1 1 calc R
C5 C 0.7932(9) 0.4406(2) -0.2903(10) 0.074(2) Uani 1 1 d .
H5 H 0.790172 0.450344 -0.420539 0.089 Uiso 1 1 calc R
C6 C 0.7769(9) 0.47073(19) -0.1386(9) 0.0689(19) Uani 1 1 d .
H6 H 0.765666 0.500875 -0.163846 0.083 Uiso 1 1 calc R
C7 C 0.7385(10) 0.52649(19) 0.1918(9) 0.074(2) Uani 1 1 d .
H7A H 0.630530 0.532204 0.121016 0.089 Uiso 1 1 calc R
H7B H 0.834581 0.539612 0.118809 0.089 Uiso 1 1 calc R
C8 C 0.7295(11) 0.5456(2) 0.4008(10) 0.085(2) Uani 1 1 d .
H8A H 0.635525 0.530967 0.471617 0.102 Uiso 1 1 calc R
H8B H 0.837831 0.538733 0.468662 0.102 Uiso 1 1 calc R
C9 C 0.7007(10) 0.59381(19) 0.4101(9) 0.073(2) Uani 1 1 d .
H9A H 0.594235 0.601197 0.339580 0.088 Uiso 1 1 calc R
H9B H 0.797096 0.608898 0.345643 0.088 Uiso 1 1 calc R
C10 C 0.6859(8) 0.61019(17) 0.6277(8) 0.0585(17) Uani 1 1 d .
H10A H 0.601238 0.592000 0.696893 0.070 Uiso 1 1 calc R
H10B H 0.798098 0.606405 0.692405 0.070 Uiso 1 1 calc R
C11 C 0.6309(8) 0.65870(17) 0.6430(8) 0.0481(15) Uani 1 1 d .
H11 H 0.529532 0.664021 0.557791 0.058 Uiso 1 1 calc R
C12 C 0.5854(8) 0.67116(18) 0.8568(8) 0.0504(15) Uani 1 1 d .
H12 H 0.527988 0.646641 0.926060 0.060 Uiso 1 1 calc R
C13 C 0.7621(10) 0.68213(18) 0.9479(8) 0.0619(17) Uani 1 1 d .
H13A H 0.748156 0.700749 1.063623 0.074 Uiso 1 1 calc R
H13B H 0.823512 0.655318 0.985771 0.074 Uiso 1 1 calc R
C14 C 0.8597(8) 0.70634(18) 0.7876(8) 0.0522(16) Uani 1 1 d .
H14 H 0.985076 0.699721 0.792978 0.063 Uiso 1 1 calc R
C15 C 0.7793(8) 0.69110(17) 0.5878(7) 0.0471(14) Uani 1 1 d .
H15 H 0.867377 0.676400 0.505644 0.057 Uiso 1 1 calc R
C16 C 0.7198(8) 0.73474(17) 0.4933(8) 0.0558(16) Uani 1 1 d .
H16A H 0.793049 0.741899 0.380813 0.067 Uiso 1 1 calc R
H16B H 0.599654 0.732353 0.448595 0.067 Uiso 1 1 calc R
C17 C 0.7353(8) 0.76943(19) 0.6470(8) 0.0541(15) Uani 1 1 d .

loop_
_atom_site_aniso_label
_atom_site_aniso_U_11
_atom_site_aniso_U_22
_atom_site_aniso_U_33
_atom_site_aniso_U_23
_atom_site_aniso_U_13
_atom_site_aniso_U_12
O1 0.148(5) 0.061(3) 0.075(3) -0.015(3) -0.001(4) 0.004(3)
O2 0.085(3) 0.064(3) 0.055(2) -0.007(2) 0.020(2) 0.024(2)
O3 0.090(3) 0.043(2) 0.045(2) -0.0051(19) -0.022(2) -0.006(2)
O4 0.112(4) 0.047(2) 0.087(3) -0.002(3) -0.017(3) 0.010(3)
C1 0.068(5) 0.066(4) 0.062(4) -0.028(4) -0.005(4) -0.005(4)
C2 0.076(5) 0.053(4) 0.085(5) 0.002(4) 0.005(4) -0.002(4)
C3 0.059(5) 0.063(4) 0.109(6) -0.003(5) 0.009(5) -0.004(4)
C4 0.073(5) 0.071(5) 0.089(5) -0.026(4) 0.014(5) 0.006(4)
C5 0.074(5) 0.083(5) 0.066(4) -0.009(4) 0.004(4) 0.001(4)
C6 0.082(5) 0.057(4) 0.067(4) -0.020(4) -0.009(4) 0.003(4)
C7 0.085(5) 0.071(4) 0.066(4) -0.028(4) 0.008(4) 0.000(4)
C8 0.107(6) 0.065(4) 0.082(5) -0.020(4) 0.003(5) -0.003(4)
C9 0.088(5) 0.050(3) 0.083(5) -0.017(3) 0.027(4) 0.002(4)
C10 0.063(4) 0.045(3) 0.068(4) -0.014(3) 0.014(4) -0.011(3)
C11 0.047(4) 0.048(3) 0.049(3) -0.007(3) 0.007(3) -0.004(3)
C12 0.059(4) 0.047(3) 0.045(3) 0.002(3) 0.018(3) 0.005(3)
C13 0.084(5) 0.055(4) 0.046(3) -0.004(3) -0.003(4) 0.010(4)
C14 0.068(4) 0.039(3) 0.050(3) -0.003(3) -0.011(3) 0.003(3)
C15 0.051(4) 0.051(3) 0.040(3) -0.014(3) 0.012(3) -0.012(3)
C16 0.066(4) 0.061(4) 0.040(3) 0.004(3) -0.003(3) -0.020(4)
C17 0.070(4) 0.045(3) 0.046(3) -0.005(3) 0.000(3) -0.008(3)

loop_
_atom_type_symbol
_atom_type_description
_atom_type_scat_dispersion_real
_atom_type_scat_dispersion_imag
_atom_type_scat_source
C C 0.0033 0.0016 'International Tables Vol C Tables 4.2.6.8 and 6.1.1.4'
H H 0.0000 0.0000 'International Tables Vol C Tables 4.2.6.8 and 6.1.1.4'
O O 0.0106 0.0060 'International Tables Vol C Tables 4.2.6.8 and 6.1.1.4'

loop_
_geom_angle_atom_site_label_1
_geom_angle_atom_site_label_2
_geom_angle_atom_site_label_3
_geom_angle
C1 O1 C7 119.5(5)
C17 O3 C14 112.2(4)
O1 C1 C2 116.2(6)
O1 C1 C6 123.4(6)
C2 C1 C6 120.4(6)
C3 C2 C1 121.3(7)
C2 C3 C4 119.6(7)
C3 C4 C5 120.3(7)
C6 C5 C4 120.8(6)
C5 C6 C1 117.7(6)
O1 C7 C8 105.8(5)
C9 C8 C7 114.7(6)
C8 C9 C10 111.4(5)
C11 C10 C9 112.9(5)
C10 C11 C12 111.2(5)
C10 C11 C15 112.9(5)
C12 C11 C15 103.9(4)
O2 C12 C11 106.2(5)
O2 C12 C13 112.0(5)
C13 C12 C11 103.5(5)
C14 C13 C12 104.7(5)
O3 C14 C13 110.3(5)
O3 C14 C15 106.5(4)
C13 C14 C15 106.7(4)
C11 C15 C14 105.5(4)
C16 C15 C11 115.3(5)
C16 C15 C14 103.1(4)
C17 C16 C15 106.9(4)
O3 C17 C16 109.8(5)
O4 C17 O3 121.3(5)
O4 C17 C16 128.8(6)

loop_
_geom_bond_atom_site_label_1
_geom_bond_atom_site_label_2
_geom_bond_distance
O1 C1 1.345(7)
O1 C7 1.415(6)
O2 C12 1.432(6)
O3 C14 1.454(6)
O3 C17 1.354(7)
O4 C17 1.201(6)
C1 C2 1.372(8)
C1 C6 1.397(8)
C2 C3 1.349(8)
C3 C4 1.366(10)
C4 C5 1.385(8)
C5 C6 1.379(8)
C7 C8 1.530(8)
C8 C9 1.473(7)
C9 C10 1.558(8)
C10 C11 1.527(7)
C11 C12 1.535(7)
C11 C15 1.544(7)
C12 C13 1.523(9)
C13 C14 1.506(8)
C14 C15 1.555(7)
C15 C16 1.534(7)
C16 C17 1.481(7)

loop_
_geom_hbond_atom_site_label_D
_geom_hbond_atom_site_label_H
_geom_hbond_atom_site_label_A
_geom_hbond_distance_DH
_geom_hbond_distance_HA
_geom_hbond_distance_DA
_geom_hbond_angle_DHA
_geom_hbond_site_symmetry_A
_geom_hbond_publ_flag
O2 H2 O3 0.82 2.07 2.863(5) 163.0 4_467 yes

loop_
_geom_torsion_atom_site_label_1
_geom_torsion_atom_site_label_2
_geom_torsion_atom_site_label_3
_geom_torsion_atom_site_label_4
_geom_torsion
O1 C1 C2 C3 -179.3(6)
O1 C1 C6 C5 179.4(7)
O1 C7 C8 C9 -179.5(6)
O2 C12 C13 C14 -75.1(5)
O3 C14 C15 C11 -116.4(5)
O3 C14 C15 C16 4.9(6)
C1 O1 C7 C8 179.9(7)
C1 C2 C3 C4 1.0(12)
C2 C1 C6 C5 1.5(11)
C2 C3 C4 C5 -1.0(12)
C3 C4 C5 C6 1.2(11)
C4 C5 C6 C1 -1.5(10)
C6 C1 C2 C3 -1.3(12)
C7 O1 C1 C2 -178.4(7)
C7 O1 C1 C6 3.7(10)
C7 C8 C9 C10 177.8(6)
C8 C9 C10 C11 -172.0(6)
C9 C10 C11 C12 169.6(5)
C9 C10 C11 C15 -74.1(7)
C10 C11 C12 O2 -157.8(5)
C10 C11 C12 C13 84.1(6)
C10 C11 C15 C14 -98.4(5)
C10 C11 C15 C16 148.6(5)
C11 C12 C13 C14 38.9(6)
C11 C15 C16 C17 104.2(5)
C12 C11 C15 C14 22.1(6)
C12 C11 C15 C16 -90.9(5)
C12 C13 C14 O3 90.5(5)
C12 C13 C14 C15 -24.9(6)
C13 C14 C15 C11 1.5(6)
C13 C14 C15 C16 122.8(5)
C14 O3 C17 O4 173.1(6)
C14 O3 C17 C16 -9.6(7)
C14 C15 C16 C17 -10.2(6)
C15 C11 C12 O2 80.5(5)
C15 C11 C12 C13 -37.6(6)
C15 C16 C17 O3 12.5(7)
C15 C16 C17 O4 -170.4(7)
C17 O3 C14 C13 -112.8(5)
C17 O3 C14 C15 2.6(6)
